data_4129590
loop_
_publ_author_name
'Chen, Chi'
'Hecht, Maxwell B.'
'Kavara, Aydin'
'Brennessel, William W.'
'Mercado, Brandon Q.'
'Weix, Daniel J.'
'Holland, Patrick L.'

_publ_section_title
;
 Rapid, Regioconvergent, Solvent-Free Alkene Hydrosilylation with a Cobalt
 Catalyst.
;
_journal_issue 41
_journal_name_full 'Journal of the American Chemical Society'
_journal_page_first 13244
_journal_page_last 13247
_journal_paper_doi 10.1021/jacs.5b08611
_journal_volume 137
_journal_year 2015
_chemical_formula_moiety 'C36 H49 Co N2'
_chemical_formula_sum 'C36 H49 Co N2'
_chemical_formula_weight 568.70
_chemical_name_common holak11
_space_group_IT_number 88
_space_group_name_Hall '-I 4ad'
_space_group_name_H-M_alt 'I 41/a :2'
_symmetry_cell_setting tetragonal
_symmetry_space_group_name_H-M 'I 41/a :2'
_atom_sites_solution_hydrogens geom
_atom_sites_solution_primary direct
_atom_sites_solution_secondary difmap
_audit_creation_method SHELXL-97
_cell_angle_alpha 90.00
_cell_angle_beta 90.00
_cell_angle_gamma 90.00
_cell_formula_units_Z 16
_cell_length_a 37.641(3)
_cell_length_b 37.641(3)
_cell_length_c 9.2606(9)
_cell_measurement_reflns_used 3134
_cell_measurement_temperature 100.0(1)
_cell_measurement_theta_max 23.84
_cell_measurement_theta_min 2.26
_cell_volume 13121(2)
_computing_cell_refinement 'SAINT (Bruker, 2009)'
_computing_data_collection 'APEX2 (Bruker, 2010)'
_computing_data_reduction 'SAINT (Bruker, 2009)'
_computing_molecular_graphics 'SHELXTL (Sheldrick, 2008)'
_computing_publication_material 'SHELXTL (Sheldrick, 2008)'
_computing_structure_refinement 'SHELXL-97 (Sheldrick, 2008)'
_computing_structure_solution 'SIR97 (Altomare et al., 1999)'
_diffrn_ambient_temperature 100.0(1)
_diffrn_measured_fraction_theta_full 1.000
_diffrn_measured_fraction_theta_max 1.000
_diffrn_measurement_device_type 'Bruker SMART APEX II CCD Platform'
_diffrn_measurement_method 'area detector, \w scans per \f'
_diffrn_radiation_monochromator graphite
_diffrn_radiation_source 'fine-focus sealed tube'
_diffrn_radiation_type MoK\a
_diffrn_radiation_wavelength 0.71073
_diffrn_reflns_av_R_equivalents 0.1366
_diffrn_reflns_av_sigmaI/netI 0.0944
_diffrn_reflns_limit_h_max 38
_diffrn_reflns_limit_h_min -44
_diffrn_reflns_limit_k_max 44
_diffrn_reflns_limit_k_min -44
_diffrn_reflns_limit_l_max 8
_diffrn_reflns_limit_l_min -11
_diffrn_reflns_number 34500
_diffrn_reflns_theta_full 25.02
_diffrn_reflns_theta_max 25.02
_diffrn_reflns_theta_min 1.08
_diffrn_standards_number 0
_exptl_absorpt_coefficient_mu 0.548
_exptl_absorpt_correction_T_max 0.9679
_exptl_absorpt_correction_T_min 0.8706
_exptl_absorpt_correction_type multi-scan
_exptl_absorpt_process_details 'SADABS (Sheldrick, 2008)'
_exptl_crystal_colour red
_exptl_crystal_density_diffrn 1.152
_exptl_crystal_density_method 'not measured'
_exptl_crystal_description needle
_exptl_crystal_F_000 4896
_exptl_crystal_size_max 0.26
_exptl_crystal_size_mid 0.10
_exptl_crystal_size_min 0.06
_refine_diff_density_max 0.269
_refine_diff_density_min -0.298
_refine_diff_density_rms 0.074
_refine_ls_extinction_method none
_refine_ls_goodness_of_fit_ref 0.996
_refine_ls_hydrogen_treatment constr
_refine_ls_matrix_type full
_refine_ls_number_parameters 374
_refine_ls_number_reflns 5776
_refine_ls_number_restraints 4
_refine_ls_restrained_S_all 0.997
_refine_ls_R_factor_all 0.1038
_refine_ls_R_factor_gt 0.0582
_refine_ls_shift/su_max 0.001
_refine_ls_shift/su_mean 0.000
_refine_ls_structure_factor_coef Fsqd
_refine_ls_weighting_details 'calc w=1/[\s^2^(Fo^2^)+(0.0597P)^2^+0.0000P] where P=(Fo^2^+2Fc^2^)/3'
_refine_ls_weighting_scheme calc
_refine_ls_wR_factor_gt 0.1205
_refine_ls_wR_factor_ref 0.1368
_reflns_number_gt 3703
_reflns_number_total 5776
_reflns_threshold_expression >2sigma(I)
_cod_data_source_file ja5b08611_si_001.cif
_cod_data_source_block holak11
_cod_original_sg_symbol_H-M 'I 41/a'
_cod_database_code 4129590

loop_
_symmetry_equiv_pos_as_xyz
'x, y, z'
'-x+1/2, -y, z+1/2'
'-y+3/4, x+1/4, z+1/4'
'y+3/4, -x+3/4, z+3/4'
'x+1/2, y+1/2, z+1/2'
'-x+1, -y+1/2, z+1'
'-y+5/4, x+3/4, z+3/4'
'y+5/4, -x+5/4, z+5/4'
'-x, -y, -z'
'x-1/2, y, -z-1/2'
'y-3/4, -x-1/4, -z-1/4'
'-y-3/4, x-3/4, -z-3/4'
'-x+1/2, -y+1/2, -z+1/2'
'x, y+1/2, -z'
'y-1/4, -x+1/4, -z+1/4'
'-y-1/4, x-1/4, -z-1/4'

loop_
_atom_site_label
_atom_site_type_symbol
_atom_site_fract_x
_atom_site_fract_y
_atom_site_fract_z
_atom_site_U_iso_or_equiv
_atom_site_adp_type
_atom_site_occupancy
_atom_site_symmetry_multiplicity
_atom_site_calc_flag
_atom_site_refinement_flags
_atom_site_disorder_assembly
_atom_site_disorder_group
Co1 Co 0.334452(14) 0.176588(13) 0.68248(5) 0.02106(16) Uani 1 1 d . . .
N11 N 0.32473(8) 0.22245(8) 0.5753(3) 0.0235(7) Uani 1 1 d . . .
N21 N 0.30177(8) 0.14819(8) 0.5522(3) 0.0197(7) Uani 1 1 d . . .
C11 C 0.29751(13) 0.26125(10) 0.3861(4) 0.0350(11) Uani 1 1 d . . .
H11A H 0.3106 0.2799 0.4375 0.052 Uiso 1 1 calc R . .
H11B H 0.2723 0.2675 0.3821 0.052 Uiso 1 1 calc R . .
H11C H 0.3068 0.2590 0.2877 0.052 Uiso 1 1 calc R . .
C21 C 0.30204(11) 0.22585(10) 0.4657(4) 0.0255(9) Uani 1 1 d . . .
C31 C 0.28149(10) 0.19841(10) 0.4123(4) 0.0243(9) Uani 1 1 d . . .
H31A H 0.2644 0.2051 0.3418 0.029 Uiso 1 1 calc R . .
C41 C 0.28212(9) 0.16232(10) 0.4466(4) 0.0207(9) Uani 1 1 d . . .
C51 C 0.25813(10) 0.13949(10) 0.3535(4) 0.0265(9) Uani 1 1 d . . .
H51A H 0.2589 0.1149 0.3879 0.040 Uiso 1 1 calc R . .
H51B H 0.2663 0.1404 0.2531 0.040 Uiso 1 1 calc R . .
H51C H 0.2337 0.1484 0.3594 0.040 Uiso 1 1 calc R . .
C12 C 0.34804(11) 0.25204(10) 0.6060(4) 0.0255(9) Uani 1 1 d . A .
C22 C 0.37936(14) 0.25538(12) 0.5265(5) 0.0537(15) Uani 1 1 d D . .
C32 C 0.40303(13) 0.28184(12) 0.5646(6) 0.0532(14) Uani 1 1 d . A .
H32 H 0.4249 0.2837 0.5141 0.064 Uiso 1 1 calc R . .
C42 C 0.39564(12) 0.30550(12) 0.6739(5) 0.0384(11) Uani 1 1 d . . .
H42 H 0.4120 0.3238 0.6975 0.046 Uiso 1 1 calc R A .
C52 C 0.36427(11) 0.30234(11) 0.7481(4) 0.0319(10) Uani 1 1 d . A .
H52 H 0.3589 0.3189 0.8223 0.038 Uiso 1 1 calc R . .
C62 C 0.34007(10) 0.27549(10) 0.7174(4) 0.0224(9) Uani 1 1 d . . .
C72 C 0.3806(2) 0.2369(2) 0.3709(8) 0.0320(15) Uani 0.50 1 d PD A 1
H72 H 0.3577 0.2239 0.3555 0.038 Uiso 0.50 1 calc PR A 1
C82 C 0.4104(3) 0.2097(3) 0.3813(12) 0.053(2) Uani 0.50 1 d PD A 1
H82A H 0.4063 0.1941 0.4643 0.080 Uiso 0.50 1 calc PR A 1
H82B H 0.4332 0.2221 0.3935 0.080 Uiso 0.50 1 calc PR A 1
H82C H 0.4111 0.1955 0.2927 0.080 Uiso 0.50 1 calc PR A 1
C92 C 0.3873(3) 0.2613(3) 0.2387(10) 0.0429(18) Uani 0.50 1 d PD A 1
H92A H 0.3684 0.2792 0.2329 0.064 Uiso 0.50 1 calc PR A 1
H92B H 0.3873 0.2470 0.1503 0.064 Uiso 0.50 1 calc PR A 1
H92C H 0.4103 0.2731 0.2495 0.064 Uiso 0.50 1 calc PR A 1
C72' C 0.3971(2) 0.2236(2) 0.4421(9) 0.0320(15) Uani 0.50 1 d PD A 5
H72' H 0.3828 0.2017 0.4621 0.038 Uiso 0.50 1 calc PR A 5
C82' C 0.4359(2) 0.2147(3) 0.4693(11) 0.053(2) Uani 0.50 1 d PD A 5
H82G H 0.4399 0.2120 0.5733 0.080 Uiso 0.50 1 calc PR A 5
H82H H 0.4509 0.2339 0.4322 0.080 Uiso 0.50 1 calc PR A 5
H82I H 0.4419 0.1925 0.4200 0.080 Uiso 0.50 1 calc PR A 5
C92' C 0.3905(3) 0.2342(3) 0.2865(10) 0.0429(18) Uani 0.50 1 d PD A 5
H92G H 0.3649 0.2368 0.2703 0.064 Uiso 0.50 1 calc PR A 5
H92H H 0.4000 0.2158 0.2222 0.064 Uiso 0.50 1 calc PR A 5
H92I H 0.4024 0.2568 0.2665 0.064 Uiso 0.50 1 calc PR A 5
C102 C 0.30607(10) 0.27209(10) 0.8034(4) 0.0247(9) Uani 1 1 d . A .
H102 H 0.3002 0.2462 0.8090 0.030 Uiso 1 1 calc R . .
C112 C 0.30968(11) 0.28569(12) 0.9589(4) 0.0343(11) Uani 1 1 d . . .
H11D H 0.3307 0.2751 1.0038 0.051 Uiso 1 1 calc R A .
H11E H 0.2885 0.2791 1.0142 0.051 Uiso 1 1 calc R . .
H11F H 0.3121 0.3116 0.9581 0.051 Uiso 1 1 calc R . .
C122 C 0.27448(11) 0.29063(11) 0.7313(4) 0.0332(10) Uani 1 1 d . . .
H12A H 0.2812 0.3149 0.7046 0.050 Uiso 1 1 calc R A .
H12B H 0.2544 0.2914 0.7987 0.050 Uiso 1 1 calc R . .
H12C H 0.2676 0.2775 0.6444 0.050 Uiso 1 1 calc R . .
C13 C 0.30180(10) 0.11015(9) 0.5624(4) 0.0195(8) Uani 1 1 d . . .
C23 C 0.27701(10) 0.09211(10) 0.6502(4) 0.0220(9) Uani 1 1 d . . .
C33 C 0.27726(10) 0.05545(10) 0.6525(4) 0.0247(9) Uani 1 1 d . . .
H33A H 0.2604 0.0432 0.7103 0.030 Uiso 1 1 calc R . .
C43 C 0.30146(10) 0.03614(10) 0.5731(4) 0.0270(9) Uani 1 1 d . . .
H43A H 0.3008 0.0109 0.5745 0.032 Uiso 1 1 calc R . .
C53 C 0.32664(10) 0.05376(10) 0.4913(4) 0.0232(9) Uani 1 1 d . . .
H53A H 0.3436 0.0404 0.4381 0.028 Uiso 1 1 calc R . .
C63 C 0.32772(9) 0.09068(10) 0.4853(4) 0.0196(8) Uani 1 1 d . . .
C73 C 0.24964(10) 0.11211(11) 0.7396(4) 0.0252(9) Uani 1 1 d . . .
H73A H 0.2571 0.1376 0.7444 0.030 Uiso 1 1 calc R . .
C83 C 0.24687(11) 0.09810(12) 0.8940(4) 0.0368(11) Uani 1 1 d . . .
H83A H 0.2707 0.0966 0.9365 0.055 Uiso 1 1 calc R . .
H83B H 0.2360 0.0744 0.8930 0.055 Uiso 1 1 calc R . .
H83C H 0.2321 0.1143 0.9515 0.055 Uiso 1 1 calc R . .
C93 C 0.21292(11) 0.11065(12) 0.6704(5) 0.0360(11) Uani 1 1 d . . .
H93A H 0.2140 0.1211 0.5735 0.054 Uiso 1 1 calc R . .
H93B H 0.1960 0.1241 0.7297 0.054 Uiso 1 1 calc R . .
H93C H 0.2051 0.0859 0.6635 0.054 Uiso 1 1 calc R . .
C103 C 0.35618(10) 0.10925(11) 0.3964(4) 0.0258(9) Uani 1 1 d . . .
H10A H 0.3576 0.1344 0.4307 0.031 Uiso 1 1 calc R . .
C113 C 0.39284(11) 0.09277(11) 0.4141(4) 0.0327(10) Uani 1 1 d . . .
H11G H 0.3983 0.0904 0.5171 0.049 Uiso 1 1 calc R . .
H11H H 0.4106 0.1080 0.3681 0.049 Uiso 1 1 calc R . .
H11I H 0.3932 0.0693 0.3686 0.049 Uiso 1 1 calc R . .
C123 C 0.34629(12) 0.11008(12) 0.2353(4) 0.0376(11) Uani 1 1 d . . .
H12D H 0.3236 0.1225 0.2229 0.056 Uiso 1 1 calc R . .
H12E H 0.3441 0.0857 0.1991 0.056 Uiso 1 1 calc R . .
H12F H 0.3649 0.1225 0.1811 0.056 Uiso 1 1 calc R . .
C14 C 0.30380(12) 0.18415(12) 1.0224(4) 0.0385(11) Uani 1 1 d . . .
H14A H 0.3120 0.1814 1.1222 0.058 Uiso 1 1 calc R . .
H14B H 0.2836 0.1683 1.0053 0.058 Uiso 1 1 calc R . .
H14C H 0.2965 0.2088 1.0061 0.058 Uiso 1 1 calc R . .
C24 C 0.33360(11) 0.17479(11) 0.9202(4) 0.0279(9) Uani 1 1 d . . .
C34 C 0.33724(11) 0.13976(11) 0.8674(4) 0.0299(10) Uani 1 1 d . . .
H34A H 0.3208 0.1220 0.8967 0.036 Uiso 1 1 calc R . .
C44 C 0.36465(11) 0.13092(11) 0.7731(4) 0.0303(10) Uani 1 1 d . . .
H44A H 0.3670 0.1072 0.7398 0.036 Uiso 1 1 calc R . .
C54 C 0.38866(11) 0.15670(11) 0.7274(5) 0.0349(11) Uani 1 1 d . . .
H54A H 0.4062 0.1512 0.6574 0.042 Uiso 1 1 calc R . .
C64 C 0.38652(11) 0.19088(11) 0.7861(5) 0.0357(11) Uani 1 1 d . . .
H64A H 0.4038 0.2082 0.7604 0.043 Uiso 1 1 calc R . .
C74 C 0.35951(11) 0.19987(11) 0.8815(4) 0.0296(10) Uani 1 1 d . . .
H74A H 0.3586 0.2232 0.9209 0.035 Uiso 1 1 calc R . .

loop_
_atom_site_aniso_label
_atom_site_aniso_U_11
_atom_site_aniso_U_22
_atom_site_aniso_U_33
_atom_site_aniso_U_23
_atom_site_aniso_U_13
_atom_site_aniso_U_12
Co1 0.0229(3) 0.0190(3) 0.0213(3) 0.0001(2) -0.0013(2) 0.0016(2)
N11 0.0325(19) 0.0179(17) 0.0201(17) -0.0017(14) 0.0035(15) -0.0004(14)
N21 0.0193(17) 0.0205(17) 0.0192(17) 0.0016(14) 0.0020(14) 0.0036(13)
C11 0.062(3) 0.021(2) 0.021(2) 0.0033(18) 0.001(2) 0.004(2)
C21 0.038(3) 0.021(2) 0.017(2) -0.0003(17) 0.0056(18) 0.0087(18)
C31 0.033(2) 0.023(2) 0.017(2) 0.0009(17) -0.0021(17) 0.0061(18)
C41 0.017(2) 0.026(2) 0.019(2) -0.0017(17) 0.0047(16) 0.0012(16)
C51 0.029(2) 0.027(2) 0.023(2) 0.0018(17) -0.0014(18) 0.0019(18)
C12 0.032(2) 0.016(2) 0.028(2) 0.0014(17) 0.0030(18) 0.0000(18)
C22 0.069(4) 0.027(3) 0.065(4) -0.016(2) 0.044(3) -0.016(3)
C32 0.050(3) 0.033(3) 0.077(4) 0.001(3) 0.032(3) -0.007(2)
C42 0.042(3) 0.033(3) 0.040(3) 0.004(2) -0.005(2) -0.009(2)
C52 0.037(3) 0.032(3) 0.027(2) -0.0089(19) -0.006(2) 0.000(2)
C62 0.025(2) 0.022(2) 0.021(2) 0.0026(16) -0.0027(16) 0.0048(17)
C72 0.027(4) 0.036(4) 0.033(5) 0.002(3) 0.009(3) -0.001(3)
C82 0.051(5) 0.060(5) 0.049(5) -0.005(4) 0.017(3) 0.022(4)
C92 0.041(4) 0.053(5) 0.034(4) -0.005(4) 0.003(3) -0.003(4)
C72' 0.027(4) 0.036(4) 0.033(5) 0.002(3) 0.009(3) -0.001(3)
C82' 0.051(5) 0.060(5) 0.049(5) -0.005(4) 0.017(3) 0.022(4)
C92' 0.041(4) 0.053(5) 0.034(4) -0.005(4) 0.003(3) -0.003(4)
C102 0.029(2) 0.023(2) 0.022(2) -0.0059(17) 0.0004(17) 0.0024(18)
C112 0.035(3) 0.040(3) 0.027(2) -0.008(2) 0.0016(19) 0.003(2)
C122 0.032(3) 0.035(3) 0.034(3) -0.006(2) 0.0010(19) 0.008(2)
C13 0.023(2) 0.016(2) 0.020(2) 0.0030(16) -0.0029(17) 0.0017(16)
C23 0.019(2) 0.025(2) 0.022(2) 0.0012(17) -0.0053(16) 0.0001(17)
C33 0.021(2) 0.025(2) 0.028(2) 0.0060(17) -0.0008(17) -0.0017(18)
C43 0.032(2) 0.017(2) 0.032(2) 0.0020(18) -0.0006(19) -0.0022(18)
C53 0.025(2) 0.021(2) 0.024(2) -0.0031(17) -0.0021(17) 0.0045(17)
C63 0.019(2) 0.024(2) 0.016(2) 0.0018(16) -0.0013(15) 0.0026(16)
C73 0.026(2) 0.024(2) 0.026(2) 0.0003(17) 0.0056(17) -0.0044(18)
C83 0.033(3) 0.049(3) 0.028(2) 0.001(2) 0.0071(19) 0.003(2)
C93 0.033(3) 0.041(3) 0.034(3) 0.006(2) 0.007(2) 0.010(2)
C103 0.028(2) 0.023(2) 0.026(2) 0.0037(17) 0.0062(18) 0.0002(18)
C113 0.033(3) 0.034(3) 0.031(2) 0.004(2) 0.0059(19) 0.002(2)
C123 0.041(3) 0.042(3) 0.030(3) 0.014(2) 0.010(2) 0.011(2)
C14 0.056(3) 0.037(3) 0.023(2) 0.0056(19) 0.003(2) 0.008(2)
C24 0.036(2) 0.032(2) 0.015(2) 0.0011(18) -0.0119(18) 0.004(2)
C34 0.035(3) 0.031(2) 0.024(2) 0.0081(18) -0.0082(19) 0.001(2)
C44 0.035(3) 0.022(2) 0.034(3) 0.0017(18) -0.012(2) 0.0101(19)
C54 0.030(3) 0.031(3) 0.043(3) 0.003(2) -0.005(2) 0.008(2)
C64 0.024(2) 0.032(3) 0.051(3) 0.005(2) -0.011(2) 0.000(2)
C74 0.035(3) 0.023(2) 0.031(2) -0.0018(18) -0.011(2) 0.0046(19)

loop_
_atom_type_symbol
_atom_type_description
_atom_type_scat_dispersion_real
_atom_type_scat_dispersion_imag
_atom_type_scat_source
C C 0.0033 0.0016 'International Tables Vol C Tables 4.2.6.8 and 6.1.1.4'
H H 0.0000 0.0000 'International Tables Vol C Tables 4.2.6.8 and 6.1.1.4'
N N 0.0061 0.0033 'International Tables Vol C Tables 4.2.6.8 and 6.1.1.4'
Co Co 0.3494 0.9721 'International Tables Vol C Tables 4.2.6.8 and 6.1.1.4'

loop_
_geom_angle_atom_site_label_1
_geom_angle_atom_site_label_2
_geom_angle_atom_site_label_3
_geom_angle
N11 Co1 N21 92.77(12)
N11 Co1 C24 120.89(14)
N21 Co1 C24 124.72(14)
N11 Co1 C34 157.67(14)
N21 Co1 C34 99.18(14)
C24 Co1 C34 37.38(15)
N11 Co1 C54 123.18(15)
N21 Co1 C54 119.53(14)
C24 Co1 C54 79.34(16)
C34 Co1 C54 66.26(16)
N11 Co1 C44 159.37(14)
N21 Co1 C44 97.30(14)
C24 Co1 C44 66.84(15)
C34 Co1 C44 36.62(15)
C54 Co1 C44 36.55(14)
N11 Co1 C64 99.37(14)
N21 Co1 C64 155.40(14)
C24 Co1 C64 66.00(16)
C34 Co1 C64 77.13(16)
C54 Co1 C64 36.55(15)
C44 Co1 C64 65.06(15)
N11 Co1 C74 98.35(13)
N21 Co1 C74 161.40(14)
C24 Co1 C74 36.75(14)
C34 Co1 C74 65.70(15)
C54 Co1 C74 65.85(15)
C44 Co1 C74 77.15(15)
C64 Co1 C74 35.98(15)
C21 N11 C12 117.7(3)
C21 N11 Co1 124.8(3)
C12 N11 Co1 116.8(2)
C41 N21 C13 116.5(3)
C41 N21 Co1 124.1(3)
C13 N21 Co1 119.1(2)
C21 C11 H11A 109.5
C21 C11 H11B 109.5
H11A C11 H11B 109.5
C21 C11 H11C 109.5
H11A C11 H11C 109.5
H11B C11 H11C 109.5
N11 C21 C31 124.0(3)
N11 C21 C11 121.4(4)
C31 C21 C11 114.5(3)
C21 C31 C41 129.5(4)
C21 C31 H31A 115.2
C41 C31 H31A 115.2
N21 C41 C31 124.3(3)
N21 C41 C51 121.3(3)
C31 C41 C51 114.3(3)
C41 C51 H51A 109.5
C41 C51 H51B 109.5
H51A C51 H51B 109.5
C41 C51 H51C 109.5
H51A C51 H51C 109.5
H51B C51 H51C 109.5
C62 C12 C22 121.1(4)
C62 C12 N11 120.3(3)
C22 C12 N11 118.6(4)
C32 C22 C12 118.4(4)
C32 C22 C72' 113.6(5)
C12 C22 C72' 123.4(5)
C32 C22 C72 121.7(5)
C12 C22 C72 117.3(5)
C42 C32 C22 121.6(4)
C42 C32 H32 119.2
C22 C32 H32 119.2
C52 C42 C32 119.1(4)
C52 C42 H42 120.5
C32 C42 H42 120.5
C42 C52 C62 121.7(4)
C42 C52 H52 119.2
C62 C52 H52 119.2
C52 C62 C12 118.2(4)
C52 C62 C102 120.6(3)
C12 C62 C102 121.3(3)
C82 C72 C92 109.1(7)
C82 C72 C22 104.8(7)
C92 C72 C22 117.1(7)
C82 C72 H72 108.5
C92 C72 H72 108.5
C22 C72 H72 108.5
C92' C72' C82' 111.9(7)
C92' C72' C22 101.7(7)
C82' C72' C22 119.5(7)
C92' C72' H72' 107.7
C82' C72' H72' 107.7
C22 C72' H72' 107.7
C62 C102 C122 112.9(3)
C62 C102 C112 113.0(3)
C122 C102 C112 109.0(3)
C62 C102 H102 107.2
C122 C102 H102 107.2
C112 C102 H102 107.2
C102 C112 H11D 109.5
C102 C112 H11E 109.5
H11D C112 H11E 109.5
C102 C112 H11F 109.5
H11D C112 H11F 109.5
H11E C112 H11F 109.5
C102 C122 H12A 109.5
C102 C122 H12B 109.5
H12A C122 H12B 109.5
C102 C122 H12C 109.5
H12A C122 H12C 109.5
H12B C122 H12C 109.5
C23 C13 C63 119.8(3)
C23 C13 N21 121.2(3)
C63 C13 N21 119.0(3)
C33 C23 C13 119.0(3)
C33 C23 C73 119.4(3)
C13 C23 C73 121.5(3)
C43 C33 C23 121.6(4)
C43 C33 H33A 119.2
C23 C33 H33A 119.2
C33 C43 C53 119.5(4)
C33 C43 H43A 120.2
C53 C43 H43A 120.2
C43 C53 C63 121.4(4)
C43 C53 H53A 119.3
C63 C53 H53A 119.3
C53 C63 C13 118.5(3)
C53 C63 C103 120.1(3)
C13 C63 C103 121.4(3)
C23 C73 C93 111.6(3)
C23 C73 C83 112.6(3)
C93 C73 C83 108.6(3)
C23 C73 H73A 108.0
C93 C73 H73A 108.0
C83 C73 H73A 108.0
C73 C83 H83A 109.5
C73 C83 H83B 109.5
H83A C83 H83B 109.5
C73 C83 H83C 109.5
H83A C83 H83C 109.5
H83B C83 H83C 109.5
C73 C93 H93A 109.5
C73 C93 H93B 109.5
H93A C93 H93B 109.5
C73 C93 H93C 109.5
H93A C93 H93C 109.5
H93B C93 H93C 109.5
C63 C103 C113 113.1(3)
C63 C103 C123 111.3(3)
C113 C103 C123 109.4(3)
C63 C103 H10A 107.6
C113 C103 H10A 107.6
C123 C103 H10A 107.6
C103 C113 H11G 109.5
C103 C113 H11H 109.5
H11G C113 H11H 109.5
C103 C113 H11I 109.5
H11G C113 H11I 109.5
H11H C113 H11I 109.5
C103 C123 H12D 109.5
C103 C123 H12E 109.5
H12D C123 H12E 109.5
C103 C123 H12F 109.5
H12D C123 H12F 109.5
H12E C123 H12F 109.5
C24 C14 H14A 109.5
C24 C14 H14B 109.5
H14A C14 H14B 109.5
C24 C14 H14C 109.5
H14A C14 H14C 109.5
H14B C14 H14C 109.5
C74 C24 C34 118.2(4)
C74 C24 C14 121.3(4)
C34 C24 C14 120.5(4)
C74 C24 Co1 73.4(2)
C34 C24 Co1 71.4(2)
C14 C24 Co1 129.1(3)
C44 C34 C24 120.8(4)
C44 C34 Co1 72.4(2)
C24 C34 Co1 71.2(2)
C44 C34 H34A 119.6
C24 C34 H34A 119.6
Co1 C34 H34A 129.2
C54 C44 C34 120.4(4)
C54 C44 Co1 71.2(2)
C34 C44 Co1 70.9(2)
C54 C44 H44A 119.8
C34 C44 H44A 119.8
Co1 C44 H44A 130.7
C44 C54 C64 119.0(4)
C44 C54 Co1 72.2(2)
C64 C54 Co1 73.1(2)
C44 C54 H54A 120.5
C64 C54 H54A 120.5
Co1 C54 H54A 126.0
C74 C64 C54 120.9(4)
C74 C64 Co1 72.0(2)
C54 C64 Co1 70.4(2)
C74 C64 H64A 119.6
C54 C64 H64A 119.6
Co1 C64 H64A 130.8
C64 C74 C24 120.5(4)
C64 C74 Co1 72.0(2)
C24 C74 Co1 69.9(2)
C64 C74 H74A 119.8
C24 C74 H74A 119.8
Co1 C74 H74A 131.2

loop_
_geom_bond_atom_site_label_1
_geom_bond_atom_site_label_2
_geom_bond_distance
Co1 N11 2.024(3)
Co1 N21 2.028(3)
Co1 C24 2.203(4)
Co1 C34 2.206(4)
Co1 C54 2.213(4)
Co1 C44 2.225(4)
Co1 C64 2.248(4)
Co1 C74 2.248(4)
N11 C21 1.333(5)
N11 C12 1.446(5)
N21 C41 1.336(5)
N21 C13 1.435(5)
C11 C21 1.533(5)
C11 H11A 0.9800
C11 H11B 0.9800
C11 H11C 0.9800
C21 C31 1.382(5)
C31 C41 1.395(5)
C31 H31A 0.9500
C41 C51 1.516(5)
C51 H51A 0.9800
C51 H51B 0.9800
C51 H51C 0.9800
C12 C62 1.390(5)
C12 C22 1.396(6)
C22 C32 1.382(6)
C22 C72' 1.578(8)
C22 C72 1.602(8)
C32 C42 1.377(6)
C32 H32 0.9500
C42 C52 1.371(6)
C42 H42 0.9500
C52 C62 1.390(5)
C52 H52 0.9500
C62 C102 1.513(5)
C72 C82 1.522(12)
C72 C92 1.552(11)
C72 H72 1.0000
C82 H82A 0.9800
C82 H82B 0.9800
C82 H82C 0.9800
C92 H92A 0.9800
C92 H92B 0.9800
C92 H92C 0.9800
C72' C92' 1.515(12)
C72' C82' 1.518(12)
C72' H72' 1.0000
C82' H82G 0.9800
C82' H82H 0.9800
C82' H82I 0.9800
C92' H92G 0.9800
C92' H92H 0.9800
C92' H92I 0.9800
C102 C122 1.532(5)
C102 C112 1.535(5)
C102 H102 1.0000
C112 H11D 0.9800
C112 H11E 0.9800
C112 H11F 0.9800
C122 H12A 0.9800
C122 H12B 0.9800
C122 H12C 0.9800
C13 C23 1.412(5)
C13 C63 1.414(5)
C23 C33 1.380(5)
C23 C73 1.521(5)
C33 C43 1.378(5)
C33 H33A 0.9500
C43 C53 1.382(5)
C43 H43A 0.9500
C53 C63 1.391(5)
C53 H53A 0.9500
C63 C103 1.521(5)
C73 C93 1.524(5)
C73 C83 1.528(5)
C73 H73A 1.0000
C83 H83A 0.9800
C83 H83B 0.9800
C83 H83C 0.9800
C93 H93A 0.9800
C93 H93B 0.9800
C93 H93C 0.9800
C103 C113 1.522(5)
C103 C123 1.539(5)
C103 H10A 1.0000
C113 H11G 0.9800
C113 H11H 0.9800
C113 H11I 0.9800
C123 H12D 0.9800
C123 H12E 0.9800
C123 H12F 0.9800
C14 C24 1.509(6)
C14 H14A 0.9800
C14 H14B 0.9800
C14 H14C 0.9800
C24 C74 1.404(6)
C24 C34 1.413(6)
C34 C44 1.392(6)
C34 H34A 0.9500
C44 C54 1.392(6)
C44 H44A 0.9500
C54 C64 1.399(6)
C54 H54A 0.9500
C64 C74 1.389(6)
C64 H64A 0.9500
C74 H74A 0.9500

loop_
_geom_torsion_atom_site_label_1
_geom_torsion_atom_site_label_2
_geom_torsion_atom_site_label_3
_geom_torsion_atom_site_label_4
_geom_torsion
N21 Co1 N11 C21 3.0(3)
C24 Co1 N11 C21 -130.9(3)
C34 Co1 N11 C21 -119.6(4)
C54 Co1 N11 C21 131.4(3)
C44 Co1 N11 C21 122.3(4)
C64 Co1 N11 C21 161.5(3)
C74 Co1 N11 C21 -162.1(3)
N21 Co1 N11 C12 -167.2(3)
C24 Co1 N11 C12 58.9(3)
C34 Co1 N11 C12 70.3(5)
C54 Co1 N11 C12 -38.8(3)
C44 Co1 N11 C12 -47.8(5)
C64 Co1 N11 C12 -8.6(3)
C74 Co1 N11 C12 27.8(3)
N11 Co1 N21 C41 -3.5(3)
C24 Co1 N21 C41 127.7(3)
C34 Co1 N21 C41 157.5(3)
C54 Co1 N21 C41 -134.6(3)
C44 Co1 N21 C41 -165.5(3)
C64 Co1 N21 C41 -123.4(4)
C74 Co1 N21 C41 123.3(4)
N11 Co1 N21 C13 170.1(3)
C24 Co1 N21 C13 -58.6(3)
C34 Co1 N21 C13 -28.8(3)
C54 Co1 N21 C13 39.1(3)
C44 Co1 N21 C13 8.2(3)
C64 Co1 N21 C13 50.3(5)
C74 Co1 N21 C13 -63.0(5)
C12 N11 C21 C31 171.4(4)
Co1 N11 C21 C31 1.3(5)
C12 N11 C21 C11 -7.1(5)
Co1 N11 C21 C11 -177.2(3)
N11 C21 C31 C41 -7.2(7)
C11 C21 C31 C41 171.4(4)
C13 N21 C41 C31 -173.9(3)
Co1 N21 C41 C31 -0.1(5)
C13 N21 C41 C51 6.4(5)
Co1 N21 C41 C51 -179.8(2)
C21 C31 C41 N21 6.5(6)
C21 C31 C41 C51 -173.7(4)
C21 N11 C12 C62 99.9(4)
Co1 N11 C12 C62 -89.2(4)
C21 N11 C12 C22 -83.3(5)
Co1 N11 C12 C22 87.6(4)
C62 C12 C22 C32 2.4(7)
N11 C12 C22 C32 -174.4(4)
C62 C12 C22 C72' 156.6(5)
N11 C12 C22 C72' -20.2(8)
C62 C12 C22 C72 -159.6(5)
N11 C12 C22 C72 23.7(7)
C12 C22 C32 C42 -2.8(8)
C72' C22 C32 C42 -159.4(5)
C72 C22 C32 C42 158.4(6)
C22 C32 C42 C52 1.0(8)
C32 C42 C52 C62 1.2(7)
C42 C52 C62 C12 -1.5(6)
C42 C52 C62 C102 178.5(4)
C22 C12 C62 C52 -0.3(6)
N11 C12 C62 C52 176.4(3)
C22 C12 C62 C102 179.7(4)
N11 C12 C62 C102 -3.6(6)
C32 C22 C72 C82 79.9(8)
C12 C22 C72 C82 -118.8(7)
C32 C22 C72 C92 -41.1(10)
C12 C22 C72 C92 120.2(7)
C32 C22 C72' C92' -95.0(7)
C12 C22 C72' C92' 109.7(7)
C32 C22 C72' C82' 28.7(10)
C12 C22 C72' C82' -126.6(8)
C52 C62 C102 C122 95.0(4)
C12 C62 C102 C122 -85.0(4)
C52 C62 C102 C112 -29.3(5)
C12 C62 C102 C112 150.7(4)
C41 N21 C13 C23 -91.2(4)
Co1 N21 C13 C23 94.6(4)
C41 N21 C13 C63 90.2(4)
Co1 N21 C13 C63 -84.0(4)
C63 C13 C23 C33 -3.7(5)
N21 C13 C23 C33 177.7(3)
C63 C13 C23 C73 177.6(3)
N21 C13 C23 C73 -1.0(5)
C13 C23 C33 C43 1.0(6)
C73 C23 C33 C43 179.8(4)
C23 C33 C43 C53 1.4(6)
C33 C43 C53 C63 -1.2(6)
C43 C53 C63 C13 -1.5(6)
C43 C53 C63 C103 178.9(3)
C23 C13 C63 C53 3.9(5)
N21 C13 C63 C53 -177.4(3)
C23 C13 C63 C103 -176.5(3)
N21 C13 C63 C103 2.1(5)
C33 C23 C73 C93 -75.4(4)
C13 C23 C73 C93 103.3(4)
C33 C23 C73 C83 47.0(5)
C13 C23 C73 C83 -134.3(4)
C53 C63 C103 C113 -43.0(5)
C13 C63 C103 C113 137.4(4)
C53 C63 C103 C123 80.7(4)
C13 C63 C103 C123 -98.9(4)
N11 Co1 C24 C74 -58.8(3)
N21 Co1 C24 C74 -177.7(2)
C34 Co1 C24 C74 128.3(4)
C54 Co1 C24 C74 63.7(2)
C44 Co1 C24 C74 99.7(3)
C64 Co1 C24 C74 27.9(2)
N11 Co1 C24 C34 172.9(2)
N21 Co1 C24 C34 54.0(3)
C54 Co1 C24 C34 -64.6(3)
C44 Co1 C24 C34 -28.6(2)
C64 Co1 C24 C34 -100.4(3)
C74 Co1 C24 C34 -128.3(4)
N11 Co1 C24 C14 58.3(4)
N21 Co1 C24 C14 -60.6(4)
C34 Co1 C24 C14 -114.6(5)
C54 Co1 C24 C14 -179.2(4)
C44 Co1 C24 C14 -143.2(4)
C64 Co1 C24 C14 145.0(4)
C74 Co1 C24 C14 117.1(5)
C74 C24 C34 C44 -3.6(5)
C14 C24 C34 C44 180.0(4)
Co1 C24 C34 C44 55.0(3)
C74 C24 C34 Co1 -58.6(3)
C14 C24 C34 Co1 125.0(3)
N11 Co1 C34 C44 -148.6(3)
N21 Co1 C34 C44 89.9(2)
C24 Co1 C34 C44 -132.5(4)
C54 Co1 C34 C44 -28.4(2)
C64 Co1 C34 C44 -65.3(3)
C74 Co1 C34 C44 -101.4(3)
N11 Co1 C34 C24 -16.1(5)
N21 Co1 C34 C24 -137.6(2)
C54 Co1 C34 C24 104.0(3)
C44 Co1 C34 C24 132.5(4)
C64 Co1 C34 C24 67.2(3)
C74 Co1 C34 C24 31.0(2)
C24 C34 C44 C54 -1.0(6)
Co1 C34 C44 C54 53.4(3)
C24 C34 C44 Co1 -54.4(3)
N11 Co1 C44 C54 12.8(5)
N21 Co1 C44 C54 131.4(3)
C24 Co1 C44 C54 -103.8(3)
C34 Co1 C44 C54 -133.0(4)
C64 Co1 C44 C54 -30.6(3)
C74 Co1 C44 C54 -66.6(3)
N11 Co1 C44 C34 145.8(4)
N21 Co1 C44 C34 -95.6(2)
C24 Co1 C44 C34 29.2(2)
C54 Co1 C44 C34 133.0(4)
C64 Co1 C44 C34 102.4(3)
C74 Co1 C44 C34 66.4(3)
C34 C44 C54 C64 4.9(6)
Co1 C44 C54 C64 58.1(3)
C34 C44 C54 Co1 -53.2(3)
N11 Co1 C54 C44 -174.6(2)
N21 Co1 C54 C44 -58.7(3)
C24 Co1 C54 C44 65.3(3)
C34 Co1 C54 C44 28.5(2)
C64 Co1 C54 C44 129.1(4)
C74 Co1 C54 C44 101.3(3)
N11 Co1 C54 C64 56.3(3)
N21 Co1 C54 C64 172.2(2)
C24 Co1 C54 C64 -63.8(3)
C34 Co1 C54 C64 -100.6(3)
C44 Co1 C54 C64 -129.1(4)
C74 Co1 C54 C64 -27.8(3)
C44 C54 C64 C74 -4.2(6)
Co1 C54 C64 C74 53.5(4)
C44 C54 C64 Co1 -57.7(3)
N11 Co1 C64 C74 91.3(3)
N21 Co1 C64 C74 -150.1(3)
C24 Co1 C64 C74 -28.4(2)
C34 Co1 C64 C74 -66.2(3)
C54 Co1 C64 C74 -133.5(4)
C44 Co1 C64 C74 -102.9(3)
N11 Co1 C64 C54 -135.1(3)
N21 Co1 C64 C54 -16.6(5)
C24 Co1 C64 C54 105.1(3)
C34 Co1 C64 C54 67.3(3)
C44 Co1 C64 C54 30.6(3)
C74 Co1 C64 C54 133.5(4)
C54 C64 C74 C24 -0.4(6)
Co1 C64 C74 C24 52.3(3)
C54 C64 C74 Co1 -52.7(4)
C34 C24 C74 C64 4.3(6)
C14 C24 C74 C64 -179.3(4)
Co1 C24 C74 C64 -53.3(3)
C34 C24 C74 Co1 57.6(3)
C14 C24 C74 Co1 -126.1(4)
N11 Co1 C74 C64 -94.5(3)
N21 Co1 C74 C64 139.4(4)
C24 Co1 C74 C64 133.4(4)
C34 Co1 C74 C64 101.9(3)
C54 Co1 C74 C64 28.2(2)
C44 Co1 C74 C64 65.0(3)
N11 Co1 C74 C24 132.1(2)
N21 Co1 C74 C24 6.0(5)
C34 Co1 C74 C24 -31.5(2)
C54 Co1 C74 C24 -105.2(3)
C44 Co1 C74 C24 -68.4(2)
C64 Co1 C74 C24 -133.4(4)
